data_4038921
loop_
_publ_author_name
'Mondal, Rajarshi'
'Lozada, Issiah B.'
'Stotska, Olha'
'Herbert, David E.'

_publ_section_title
;
 Catalytic Synthesis of Luminescent Pyrimidines via Acceptor-less
 Dehydrogenative Coupling
;
_journal_name_full 'The Journal of Organic Chemistry'
_journal_paper_doi 10.1021/acs.joc.0c01882
_journal_year 2020
_chemical_formula_sum 'C29 H25 N3 O'
_chemical_formula_weight 431.52
_space_group_crystal_system monoclinic
_space_group_IT_number 14
_space_group_name_Hall '-P 2ybc'
_space_group_name_H-M_alt 'P 1 21/c 1'
_atom_sites_solution_hydrogens geom
_audit_creation_method SHELXL-2017/1
_cell_angle_alpha 90
_cell_angle_beta 92.646(2)
_cell_angle_gamma 90
_cell_formula_units_Z 4
_cell_length_a 9.5603(5)
_cell_length_b 15.4396(7)
_cell_length_c 14.7968(7)
_cell_measurement_reflns_used 9939
_cell_measurement_temperature 150(2)
_cell_measurement_theta_max 33.04
_cell_measurement_theta_min 2.91
_cell_volume 2181.79(18)
_computing_cell_refinement 'Bruker SAINT'
_computing_data_collection 'Bruker APEX3'
_computing_data_reduction 'Bruker SAINT'
_computing_molecular_graphics 'Bruker SHELXTL'
_computing_publication_material 'Bruker SHELXTL'
_computing_structure_refinement 'SHELXL-2017/1 (Sheldrick, 2017)'
_computing_structure_solution 'SHELXS-97 (Sheldrick 2008)'
_diffrn_ambient_temperature 150(2)
_diffrn_measured_fraction_theta_full 0.996
_diffrn_measured_fraction_theta_max 0.968
_diffrn_measurement_device_type 'Bruker D8 QUEST ECO CMOS'
_diffrn_measurement_method '\f and \w scans'
_diffrn_radiation_type MoK\a
_diffrn_radiation_wavelength 0.71073
_diffrn_reflns_av_R_equivalents 0.0544
_diffrn_reflns_av_unetI/netI 0.0394
_diffrn_reflns_Laue_measured_fraction_full 0.996
_diffrn_reflns_Laue_measured_fraction_max 0.968
_diffrn_reflns_limit_h_max 13
_diffrn_reflns_limit_h_min -14
_diffrn_reflns_limit_k_max 23
_diffrn_reflns_limit_k_min -23
_diffrn_reflns_limit_l_max 21
_diffrn_reflns_limit_l_min -22
_diffrn_reflns_number 76282
_diffrn_reflns_point_group_measured_fraction_full 0.996
_diffrn_reflns_point_group_measured_fraction_max 0.968
_diffrn_reflns_theta_full 25.242
_diffrn_reflns_theta_max 33.222
_diffrn_reflns_theta_min 2.508
_diffrn_source 'fine-focus tube'
_exptl_absorpt_coefficient_mu 0.081
_exptl_absorpt_correction_T_max 0.7465
_exptl_absorpt_correction_T_min 0.6299
_exptl_absorpt_correction_type multi-scan
_exptl_absorpt_process_details 'SADABS V2014/5 (Bruker AXS Inc.)'
_exptl_crystal_colour yellow
_exptl_crystal_density_diffrn 1.314
_exptl_crystal_description block
_exptl_crystal_F_000 912
_exptl_crystal_size_max 0.44
_exptl_crystal_size_mid 0.27
_exptl_crystal_size_min 0.18
_refine_diff_density_max 0.462
_refine_diff_density_min -0.258
_refine_diff_density_rms 0.061
_refine_ls_extinction_method none
_refine_ls_goodness_of_fit_ref 1.029
_refine_ls_hydrogen_treatment constr
_refine_ls_matrix_type full
_refine_ls_number_parameters 301
_refine_ls_number_reflns 8105
_refine_ls_number_restraints 0
_refine_ls_restrained_S_all 1.029
_refine_ls_R_factor_all 0.0948
_refine_ls_R_factor_gt 0.0661
_refine_ls_shift/su_max 0.000
_refine_ls_shift/su_mean 0.000
_refine_ls_structure_factor_coef Fsqd
_refine_ls_weighting_details 'w=1/[\s^2^(Fo^2^)+(0.0716P)^2^+1.3872P] where P=(Fo^2^+2Fc^2^)/3'
_refine_ls_weighting_scheme calc
_refine_ls_wR_factor_gt 0.1498
_refine_ls_wR_factor_ref 0.1665
_reflns_Friedel_coverage 0.000
_reflns_number_gt 6043
_reflns_number_total 8105
_reflns_threshold_expression 'I > 2\s(I)'
_cod_data_source_file jo0c01882_si_002.cif
_cod_data_source_block P1c
_cod_original_sg_symbol_H-M 'P 21/c'
_cod_database_code 4038921
_shelx_shelxl_version_number 2017/1
_shelx_space_group_comment
; 
The symmetry employed for this shelxl refinement is uniquely defined 
by the following loop, which should always be used as a source of 
symmetry information in preference to the above space-group names. 
They are only intended as comments. 
;

loop_
_space_group_symop_operation_xyz
'x, y, z'
'-x, y+1/2, -z+1/2'
'-x, -y, -z'
'x, -y-1/2, z-1/2'

loop_
_atom_site_label
_atom_site_type_symbol
_atom_site_fract_x
_atom_site_fract_y
_atom_site_fract_z
_atom_site_U_iso_or_equiv
_atom_site_adp_type
_atom_site_occupancy
_atom_site_site_symmetry_order
_atom_site_calc_flag
_atom_site_refinement_flags_posn
_atom_site_refinement_flags_adp
_atom_site_refinement_flags_occupancy
_atom_site_disorder_assembly
_atom_site_disorder_group
C1 C 0.31525(14) 0.37632(8) 0.68605(9) 0.0199(2) Uani 1 1 d . . . . .
C2 C 0.39403(14) 0.23894(8) 0.66295(9) 0.0195(2) Uani 1 1 d . . . . .
C3 C 0.31960(14) 0.21082(9) 0.73613(9) 0.0221(3) Uani 1 1 d . . . . .
H3 H 0.322849 0.151902 0.754600 0.027 Uiso 1 1 calc R U . . .
C4 C 0.24024(14) 0.27103(8) 0.78167(9) 0.0205(2) Uani 1 1 d . . . . .
C5 C 0.31451(14) 0.46919(8) 0.65992(9) 0.0207(2) Uani 1 1 d . . . . .
C6 C 0.42071(15) 0.50318(9) 0.60876(10) 0.0250(3) Uani 1 1 d . . . . .
H6 H 0.495431 0.467041 0.591650 0.030 Uiso 1 1 calc R U . . .
C7 C 0.41749(17) 0.58986(9) 0.58273(10) 0.0280(3) Uani 1 1 d . . . . .
H7 H 0.490520 0.612871 0.548523 0.034 Uiso 1 1 calc R U . . .
C8 C 0.30776(17) 0.64265(9) 0.60670(10) 0.0272(3) Uani 1 1 d . . . . .
H8 H 0.304518 0.701425 0.587735 0.033 Uiso 1 1 calc R U . . .
C9 C 0.20275(16) 0.60952(9) 0.65839(10) 0.0257(3) Uani 1 1 d . . . . .
H9 H 0.128154 0.645841 0.675341 0.031 Uiso 1 1 calc R U . . .
C10 C 0.20649(14) 0.52353(9) 0.68535(9) 0.0221(3) Uani 1 1 d . . . . .
H10 H 0.134971 0.501425 0.721416 0.027 Uiso 1 1 calc R U . . .
C11 C 0.15693(14) 0.24739(9) 0.85916(9) 0.0213(2) Uani 1 1 d . . . . .
C12 C 0.17695(15) 0.16881(10) 0.90514(10) 0.0255(3) Uani 1 1 d . . . . .
H12 H 0.244551 0.129047 0.884869 0.031 Uiso 1 1 calc R U . . .
C13 C 0.10117(15) 0.14755(10) 0.97909(10) 0.0275(3) Uani 1 1 d . . . . .
H13 H 0.118869 0.094047 1.009203 0.033 Uiso 1 1 calc R U . . .
C14 C -0.00183(15) 0.20355(10) 1.01078(9) 0.0242(3) Uani 1 1 d . . . . .
C15 C -0.02275(15) 0.28239(9) 0.96431(10) 0.0257(3) Uani 1 1 d . . . . .
H15 H -0.091812 0.321698 0.983531 0.031 Uiso 1 1 calc R U . . .
C16 C 0.05564(15) 0.30367(9) 0.89103(10) 0.0246(3) Uani 1 1 d . . . . .
H16 H 0.040224 0.357807 0.861722 0.030 Uiso 1 1 calc R U . . .
C17 C -0.17723(19) 0.24082(12) 1.12073(12) 0.0375(4) Uani 1 1 d . . . . .
H17A H -0.143041 0.300344 1.115288 0.056 Uiso 1 1 calc R U . . .
H17B H -0.189340 0.227328 1.184616 0.056 Uiso 1 1 calc R U . . .
H17C H -0.267266 0.234933 1.086873 0.056 Uiso 1 1 calc R U . . .
C18 C -0.0975(2) 0.09246(13) 1.10976(15) 0.0491(5) Uani 1 1 d . . . . .
H18A H -0.190922 0.073432 1.088153 0.074 Uiso 1 1 calc R U . . .
H18B H -0.088801 0.087017 1.175770 0.074 Uiso 1 1 calc R U . . .
H18C H -0.026463 0.056319 1.082485 0.074 Uiso 1 1 calc R U . . .
C19 C 0.47552(14) 0.17793(8) 0.60886(9) 0.0198(2) Uani 1 1 d . . . . .
C20 C 0.54902(14) 0.10829(9) 0.65129(9) 0.0218(2) Uani 1 1 d . . . . .
H20 H 0.541191 0.098741 0.714277 0.026 Uiso 1 1 calc R U . . .
C21 C 0.63137(14) 0.05441(9) 0.60273(9) 0.0215(2) Uani 1 1 d . . . . .
H21 H 0.680793 0.008472 0.632605 0.026 Uiso 1 1 calc R U . . .
C22 C 0.64360(14) 0.06650(8) 0.50846(9) 0.0194(2) Uani 1 1 d . . . . .
C23 C 0.73343(14) 0.01383(8) 0.45778(9) 0.0213(2) Uani 1 1 d . . . . .
H23 H 0.787809 -0.030422 0.486933 0.026 Uiso 1 1 calc R U . . .
C24 C 0.74111(15) 0.02731(9) 0.36657(9) 0.0232(3) Uani 1 1 d . . . . .
C25 C 0.65784(16) 0.09129(9) 0.32184(9) 0.0248(3) Uani 1 1 d . . . . .
H25 H 0.661523 0.098297 0.258212 0.030 Uiso 1 1 calc R U . . .
C26 C 0.57221(15) 0.14304(9) 0.36964(9) 0.0227(3) Uani 1 1 d . . . . .
H26 H 0.517344 0.186132 0.338919 0.027 Uiso 1 1 calc R U . . .
C27 C 0.56402(14) 0.13333(8) 0.46470(9) 0.0192(2) Uani 1 1 d . . . . .
C28 C 0.48173(14) 0.18889(8) 0.51657(9) 0.0203(2) Uani 1 1 d . . . . .
H28 H 0.430036 0.234358 0.487499 0.024 Uiso 1 1 calc R U . . .
C29 C 0.92166(18) -0.07730(11) 0.35330(12) 0.0342(3) Uani 1 1 d . . . . .
H29A H 0.985188 -0.045960 0.395642 0.051 Uiso 1 1 calc R U . . .
H29B H 0.975971 -0.105550 0.307074 0.051 Uiso 1 1 calc R U . . .
H29C H 0.870278 -0.121186 0.386248 0.051 Uiso 1 1 calc R U . . .
N1 N 0.39360(12) 0.32281(7) 0.63781(8) 0.0213(2) Uani 1 1 d . . . . .
N2 N 0.23816(12) 0.35474(7) 0.75596(8) 0.0216(2) Uani 1 1 d . . . . .
N3 N -0.07718(16) 0.18171(10) 1.08455(10) 0.0366(3) Uani 1 1 d . . . . .
O1 O 0.82517(12) -0.01804(7) 0.31107(7) 0.0307(2) Uani 1 1 d . . . . .

loop_
_atom_site_aniso_label
_atom_site_aniso_U_11
_atom_site_aniso_U_22
_atom_site_aniso_U_33
_atom_site_aniso_U_23
_atom_site_aniso_U_13
_atom_site_aniso_U_12
C1 0.0223(6) 0.0186(5) 0.0190(6) 0.0000(4) 0.0025(4) -0.0022(4)
C2 0.0210(6) 0.0185(5) 0.0192(6) -0.0007(4) 0.0029(4) -0.0018(4)
C3 0.0245(6) 0.0177(5) 0.0246(6) 0.0010(5) 0.0059(5) -0.0022(5)
C4 0.0207(6) 0.0201(6) 0.0210(6) 0.0006(5) 0.0039(4) -0.0030(4)
C5 0.0260(6) 0.0184(5) 0.0179(5) 0.0004(4) 0.0029(5) -0.0022(5)
C6 0.0292(7) 0.0209(6) 0.0257(6) 0.0004(5) 0.0089(5) -0.0019(5)
C7 0.0347(7) 0.0232(6) 0.0268(7) 0.0033(5) 0.0081(6) -0.0055(6)
C8 0.0360(8) 0.0187(6) 0.0267(7) 0.0039(5) 0.0001(6) -0.0020(5)
C9 0.0294(7) 0.0220(6) 0.0256(7) 0.0009(5) 0.0008(5) 0.0024(5)
C10 0.0245(6) 0.0212(6) 0.0208(6) 0.0017(5) 0.0025(5) -0.0006(5)
C11 0.0204(6) 0.0217(6) 0.0221(6) 0.0015(5) 0.0049(4) -0.0025(5)
C12 0.0211(6) 0.0285(7) 0.0274(7) 0.0062(5) 0.0072(5) 0.0043(5)
C13 0.0252(6) 0.0305(7) 0.0273(7) 0.0100(6) 0.0060(5) 0.0040(5)
C14 0.0233(6) 0.0298(7) 0.0199(6) 0.0025(5) 0.0054(5) -0.0009(5)
C15 0.0266(7) 0.0238(6) 0.0271(7) -0.0010(5) 0.0085(5) 0.0001(5)
C16 0.0281(7) 0.0193(6) 0.0271(7) 0.0006(5) 0.0085(5) -0.0006(5)
C17 0.0390(9) 0.0412(9) 0.0338(8) 0.0006(7) 0.0183(7) 0.0032(7)
C18 0.0475(10) 0.0474(10) 0.0548(11) 0.0298(9) 0.0290(9) 0.0196(8)
C19 0.0214(6) 0.0175(5) 0.0207(6) -0.0001(4) 0.0038(4) -0.0021(4)
C20 0.0253(6) 0.0224(6) 0.0180(6) 0.0016(5) 0.0036(4) -0.0004(5)
C21 0.0249(6) 0.0193(6) 0.0204(6) 0.0027(5) 0.0014(5) 0.0008(5)
C22 0.0215(6) 0.0170(5) 0.0197(6) 0.0002(4) 0.0023(4) -0.0021(4)
C23 0.0238(6) 0.0175(5) 0.0228(6) -0.0001(5) 0.0028(5) 0.0006(5)
C24 0.0270(6) 0.0192(6) 0.0238(6) -0.0029(5) 0.0073(5) -0.0019(5)
C25 0.0320(7) 0.0245(6) 0.0183(6) 0.0007(5) 0.0057(5) -0.0020(5)
C26 0.0271(6) 0.0208(6) 0.0202(6) 0.0031(5) 0.0016(5) -0.0003(5)
C27 0.0219(6) 0.0167(5) 0.0190(5) 0.0011(4) 0.0019(4) -0.0025(4)
C28 0.0219(6) 0.0175(5) 0.0216(6) 0.0010(4) 0.0020(4) -0.0003(4)
C29 0.0333(8) 0.0329(8) 0.0369(8) -0.0041(6) 0.0082(6) 0.0073(6)
N1 0.0247(5) 0.0185(5) 0.0210(5) 0.0003(4) 0.0045(4) -0.0012(4)
N2 0.0233(5) 0.0201(5) 0.0218(5) 0.0014(4) 0.0052(4) -0.0011(4)
N3 0.0386(7) 0.0384(7) 0.0347(7) 0.0098(6) 0.0210(6) 0.0068(6)
O1 0.0383(6) 0.0280(5) 0.0267(5) -0.0012(4) 0.0120(4) 0.0058(4)

loop_
_atom_type_symbol
_atom_type_description
_atom_type_scat_dispersion_real
_atom_type_scat_dispersion_imag
_atom_type_scat_source
C C 0.0033 0.0016 'International Tables Vol C Tables 4.2.6.8 and 6.1.1.4'
H H 0.0000 0.0000 'International Tables Vol C Tables 4.2.6.8 and 6.1.1.4'
N N 0.0061 0.0033 'International Tables Vol C Tables 4.2.6.8 and 6.1.1.4'
O O 0.0106 0.0060 'International Tables Vol C Tables 4.2.6.8 and 6.1.1.4'

loop_
_geom_angle_atom_site_label_1
_geom_angle_atom_site_label_2
_geom_angle_atom_site_label_3
_geom_angle
_geom_angle_site_symmetry_1
_geom_angle_site_symmetry_3
_geom_angle_publ_flag
N2 C1 N1 126.72(12) . . ?
N2 C1 C5 116.42(11) . . ?
N1 C1 C5 116.86(11) . . ?
N1 C2 C3 121.28(12) . . ?
N1 C2 C19 117.20(11) . . ?
C3 C2 C19 121.51(12) . . ?
C2 C3 C4 118.52(12) . . ?
C2 C3 H3 120.7 . . ?
C4 C3 H3 120.7 . . ?
N2 C4 C3 120.32(12) . . ?
N2 C4 C11 117.16(11) . . ?
C3 C4 C11 122.52(12) . . ?
C10 C5 C6 119.05(12) . . ?
C10 C5 C1 120.33(12) . . ?
C6 C5 C1 120.61(12) . . ?
C7 C6 C5 120.25(13) . . ?
C7 C6 H6 119.9 . . ?
C5 C6 H6 119.9 . . ?
C8 C7 C6 120.08(13) . . ?
C8 C7 H7 120.0 . . ?
C6 C7 H7 120.0 . . ?
C7 C8 C9 119.95(13) . . ?
C7 C8 H8 120.0 . . ?
C9 C8 H8 120.0 . . ?
C10 C9 C8 120.13(13) . . ?
C10 C9 H9 119.9 . . ?
C8 C9 H9 119.9 . . ?
C9 C10 C5 120.52(13) . . ?
C9 C10 H10 119.7 . . ?
C5 C10 H10 119.7 . . ?
C16 C11 C12 117.11(12) . . ?
C16 C11 C4 121.09(12) . . ?
C12 C11 C4 121.79(12) . . ?
C13 C12 C11 121.79(13) . . ?
C13 C12 H12 119.1 . . ?
C11 C12 H12 119.1 . . ?
C12 C13 C14 121.28(13) . . ?
C12 C13 H13 119.4 . . ?
C14 C13 H13 119.4 . . ?
N3 C14 C13 120.89(13) . . ?
N3 C14 C15 122.08(13) . . ?
C13 C14 C15 117.03(12) . . ?
C16 C15 C14 121.16(13) . . ?
C16 C15 H15 119.4 . . ?
C14 C15 H15 119.4 . . ?
C15 C16 C11 121.62(13) . . ?
C15 C16 H16 119.2 . . ?
C11 C16 H16 119.2 . . ?
N3 C17 H17A 109.5 . . ?
N3 C17 H17B 109.5 . . ?
H17A C17 H17B 109.5 . . ?
N3 C17 H17C 109.5 . . ?
H17A C17 H17C 109.5 . . ?
H17B C17 H17C 109.5 . . ?
N3 C18 H18A 109.5 . . ?
N3 C18 H18B 109.5 . . ?
H18A C18 H18B 109.5 . . ?
N3 C18 H18C 109.5 . . ?
H18A C18 H18C 109.5 . . ?
H18B C18 H18C 109.5 . . ?
C28 C19 C20 119.27(12) . . ?
C28 C19 C2 120.31(12) . . ?
C20 C19 C2 120.42(12) . . ?
C21 C20 C19 120.91(12) . . ?
C21 C20 H20 119.5 . . ?
C19 C20 H20 119.5 . . ?
C20 C21 C22 120.75(12) . . ?
C20 C21 H21 119.6 . . ?
C22 C21 H21 119.6 . . ?
C21 C22 C27 118.52(12) . . ?
C21 C22 C23 121.54(12) . . ?
C27 C22 C23 119.94(12) . . ?
C24 C23 C22 119.58(12) . . ?
C24 C23 H23 120.2 . . ?
C22 C23 H23 120.2 . . ?
O1 C24 C23 124.96(13) . . ?
O1 C24 C25 114.22(12) . . ?
C23 C24 C25 120.82(12) . . ?
C26 C25 C24 120.32(13) . . ?
C26 C25 H25 119.8 . . ?
C24 C25 H25 119.8 . . ?
C25 C26 C27 120.89(13) . . ?
C25 C26 H26 119.6 . . ?
C27 C26 H26 119.6 . . ?
C28 C27 C26 122.07(12) . . ?
C28 C27 C22 119.54(12) . . ?
C26 C27 C22 118.38(12) . . ?
C19 C28 C27 120.87(12) . . ?
C19 C28 H28 119.6 . . ?
C27 C28 H28 119.6 . . ?
O1 C29 H29A 109.5 . . ?
O1 C29 H29B 109.5 . . ?
H29A C29 H29B 109.5 . . ?
O1 C29 H29C 109.5 . . ?
H29A C29 H29C 109.5 . . ?
H29B C29 H29C 109.5 . . ?
C1 N1 C2 116.06(11) . . ?
C1 N2 C4 117.08(11) . . ?
C14 N3 C17 121.28(14) . . ?
C14 N3 C18 121.34(14) . . ?
C17 N3 C18 114.13(13) . . ?
C24 O1 C29 116.89(12) . . ?

loop_
_geom_bond_atom_site_label_1
_geom_bond_atom_site_label_2
_geom_bond_distance
_geom_bond_site_symmetry_2
_geom_bond_publ_flag
C1 N2 1.3396(16) . ?
C1 N1 1.3426(17) . ?
C1 C5 1.4850(18) . ?
C2 N1 1.3473(17) . ?
C2 C3 1.3923(18) . ?
C2 C19 1.4807(18) . ?
C3 C4 1.3932(18) . ?
C3 H3 0.9500 . ?
C4 N2 1.3471(17) . ?
C4 C11 1.4719(18) . ?
C5 C10 1.3957(19) . ?
C5 C6 1.3966(18) . ?
C6 C7 1.392(2) . ?
C6 H6 0.9500 . ?
C7 C8 1.387(2) . ?
C7 H7 0.9500 . ?
C8 C9 1.388(2) . ?
C8 H8 0.9500 . ?
C9 C10 1.3862(19) . ?
C9 H9 0.9500 . ?
C10 H10 0.9500 . ?
C11 C16 1.3991(19) . ?
C11 C12 1.3998(19) . ?
C12 C13 1.3796(19) . ?
C12 H12 0.9500 . ?
C13 C14 1.407(2) . ?
C13 H13 0.9500 . ?
C14 N3 1.3773(18) . ?
C14 C15 1.408(2) . ?
C15 C16 1.3857(19) . ?
C15 H15 0.9500 . ?
C16 H16 0.9500 . ?
C17 N3 1.443(2) . ?
C17 H17A 0.9800 . ?
C17 H17B 0.9800 . ?
C17 H17C 0.9800 . ?
C18 N3 1.443(2) . ?
C18 H18A 0.9800 . ?
C18 H18B 0.9800 . ?
C18 H18C 0.9800 . ?
C19 C28 1.3801(18) . ?
C19 C20 1.4153(19) . ?
C20 C21 1.3712(18) . ?
C20 H20 0.9500 . ?
C21 C22 1.4175(18) . ?
C21 H21 0.9500 . ?
C22 C27 1.4203(18) . ?
C22 C23 1.4214(18) . ?
C23 C24 1.3709(19) . ?
C23 H23 0.9500 . ?
C24 O1 1.3680(16) . ?
C24 C25 1.414(2) . ?
C25 C26 1.3645(19) . ?
C25 H25 0.9500 . ?
C26 C27 1.4203(18) . ?
C26 H26 0.9500 . ?
C27 C28 1.4141(18) . ?
C28 H28 0.9500 . ?
C29 O1 1.423(2) . ?
C29 H29A 0.9800 . ?
C29 H29B 0.9800 . ?
C29 H29C 0.9800 . ?
